data_1512928
loop_
_publ_author_name
'Timothy J. Boyle'
'Leigh Anna M. Ottley'
'Todd M. Alam'
'Mark A. Rodriguez'
'Pin Yang'
'Sarah K. Mcintyre'

_publ_section_title
;
 Structural characterization of methanol substituted lanthanum halides
;
_journal_issue 7
_journal_name_full Polyhedron
_journal_page_first 1784
_journal_page_last 1795
_journal_paper_doi 10.1016/j.poly.2010.02.027
_journal_volume 29
_journal_year 2010
_chemical_formula_sum 'C8 H32 Cl6 La2 O8'
_chemical_formula_weight 746.86
_chemical_name_systematic
; 
 ? 
;
_space_group_IT_number 14
_symmetry_cell_setting monoclinic
_symmetry_space_group_name_Hall '-P 2ybc'
_symmetry_space_group_name_H-M 'P 1 21/c 1'
_atom_sites_solution_hydrogens geom
_atom_sites_solution_primary direct
_atom_sites_solution_secondary difmap
_audit_creation_method SHELXL-97
_cell_angle_alpha 90.00
_cell_angle_beta 108.958(8)
_cell_angle_gamma 90.00
_cell_formula_units_Z 2
_cell_length_a 8.750(5)
_cell_length_b 18.635(11)
_cell_length_c 8.278(5)
_cell_measurement_temperature 173(2)
_cell_volume 1276.6(13)
_computing_cell_refinement 'Bruker SMART'
_computing_data_collection 'Bruker SMART'
_computing_data_reduction 'Bruker SAINT'
_computing_molecular_graphics 'Bruker SHELXTL'
_computing_publication_material 'Bruker SHELXTL'
_computing_structure_refinement 'SHELXL-97 (Sheldrick, 1997)'
_computing_structure_solution 'SHELXS-97 (Sheldrick, 1990)'
_diffrn_ambient_temperature 173(2)
_diffrn_measured_fraction_theta_full 0.999
_diffrn_measured_fraction_theta_max 0.999
_diffrn_measurement_device_type 'CCD area detector'
_diffrn_measurement_method 'phi and omega scans'
_diffrn_radiation_monochromator graphite
_diffrn_radiation_source 'fine-focus sealed tube'
_diffrn_radiation_type MoK\a
_diffrn_radiation_wavelength 0.71073
_diffrn_reflns_av_R_equivalents 0.0378
_diffrn_reflns_av_sigmaI/netI 0.0239
_diffrn_reflns_limit_h_max 9
_diffrn_reflns_limit_h_min -9
_diffrn_reflns_limit_k_max 20
_diffrn_reflns_limit_k_min -20
_diffrn_reflns_limit_l_max 9
_diffrn_reflns_limit_l_min -9
_diffrn_reflns_number 7530
_diffrn_reflns_theta_full 23.24
_diffrn_reflns_theta_max 23.24
_diffrn_reflns_theta_min 2.19
_exptl_absorpt_coefficient_mu 3.954
_exptl_absorpt_correction_T_max 0.453
_exptl_absorpt_correction_T_min 0.387
_exptl_absorpt_correction_type empirical
_exptl_absorpt_process_details SADABS
_exptl_crystal_colour colorless
_exptl_crystal_density_diffrn 1.943
_exptl_crystal_density_meas ?
_exptl_crystal_density_method 'not measured'
_exptl_crystal_description irregular
_exptl_crystal_F_000 720
_exptl_crystal_size_max 0.25
_exptl_crystal_size_mid 0.22
_exptl_crystal_size_min 0.20
_refine_diff_density_max 0.555
_refine_diff_density_min -0.322
_refine_diff_density_rms 0.076
_refine_ls_extinction_method none
_refine_ls_goodness_of_fit_ref 1.263
_refine_ls_hydrogen_treatment mixed
_refine_ls_matrix_type full
_refine_ls_number_parameters 129
_refine_ls_number_reflns 1833
_refine_ls_number_restraints 0
_refine_ls_restrained_S_all 1.263
_refine_ls_R_factor_all 0.0175
_refine_ls_R_factor_gt 0.0173
_refine_ls_shift/su_max 0.013
_refine_ls_shift/su_mean 0.001
_refine_ls_structure_factor_coef Fsqd
_refine_ls_weighting_details 'calc w=1/[\s^2^(Fo^2^)+(0.0135P)^2^+1.1241P] where P=(Fo^2^+2Fc^2^)/3'
_refine_ls_weighting_scheme calc
_refine_ls_wR_factor_gt 0.0435
_refine_ls_wR_factor_ref 0.0437
_reflns_number_gt 1825
_reflns_number_total 1833
_reflns_threshold_expression >2sigma(I)
_cod_data_source_file 2010-1784.cif
_cod_data_source_block 8sp033ss
_cod_depositor_comments
;
The following automatic conversions were performed:

'_symmetry_cell_setting' value 'Monoclinic' changed to 'monoclinic'
according to the built-in table from CIF Core dictionary named
'cif_core.dic' version 2.4.1 from 2010-06-29.

Automatic conversion script
Id: cif_fix_values 1891 2012-01-12 08:04:46Z andrius 

The following automatic conversions were performed:

'_exptl_crystal_density_meas' value 'not measured' was changed to '?'
- the value is perceived as not measured.

Automatic conversion script
Id: cif_fix_values 3008 2015-01-20 13:52:24Z robertas 
;
_cod_original_cell_volume 1276.5(13)
_cod_original_sg_symbol_H-M P2(1)/c
_cod_database_code 1512928

loop_
_symmetry_equiv_pos_as_xyz
'x, y, z'
'-x, y+1/2, -z+1/2'
'-x, -y, -z'
'x, -y-1/2, z-1/2'

loop_
_atom_site_label
_atom_site_type_symbol
_atom_site_fract_x
_atom_site_fract_y
_atom_site_fract_z
_atom_site_U_iso_or_equiv
_atom_site_adp_type
_atom_site_occupancy
_atom_site_symmetry_multiplicity
_atom_site_calc_flag
_atom_site_refinement_flags
La1 La 1.181639(18) 0.410102(9) 1.13358(2) 0.01508(8) Uani 1 1 d .
Cl1 Cl 1.12935(8) 0.52368(4) 0.88608(9) 0.02021(17) Uani 1 1 d .
Cl2 Cl 1.28811(8) 0.53157(4) 1.35401(9) 0.02352(18) Uani 1 1 d .
Cl3 Cl 1.22435(9) 0.25780(4) 1.16722(10) 0.02638(18) Uani 1 1 d .
O1 O 1.4800(3) 0.40039(14) 1.3003(3) 0.0340(6) Uani 1 1 d .
O2 O 1.1218(3) 0.36736(13) 1.3939(3) 0.0280(5) Uani 1 1 d .
O3 O 1.3285(3) 0.37102(14) 0.9292(3) 0.0231(5) Uani 1 1 d .
O4 O 0.9601(3) 0.35934(12) 0.8755(3) 0.0234(5) Uani 1 1 d .
C1 C 1.5984(4) 0.3463(2) 1.3050(5) 0.0429(10) Uani 1 1 d .
H1A H 1.6302 0.3219 1.4159 0.064 Uiso 1 1 calc R
H1B H 1.6935 0.3688 1.2886 0.064 Uiso 1 1 calc R
H1C H 1.5524 0.3113 1.2138 0.064 Uiso 1 1 calc R
C2 C 1.0566(4) 0.40445(17) 1.5097(4) 0.0306(8) Uani 1 1 d .
H2A H 1.1349 0.4401 1.5748 0.046 Uiso 1 1 calc R
H2B H 1.0345 0.3698 1.5885 0.046 Uiso 1 1 calc R
H2C H 0.9560 0.4286 1.4445 0.046 Uiso 1 1 calc R
C3 C 1.4421(4) 0.40532(18) 0.8626(5) 0.0347(9) Uani 1 1 d .
H3A H 1.4041 0.4538 0.8237 0.052 Uiso 1 1 calc R
H3B H 1.4522 0.3774 0.7662 0.052 Uiso 1 1 calc R
H3C H 1.5476 0.4082 0.9522 0.052 Uiso 1 1 calc R
C4 C 0.8589(4) 0.2981(2) 0.8498(6) 0.0492(11) Uani 1 1 d .
H4A H 0.9171 0.2562 0.8284 0.074 Uiso 1 1 calc R
H4B H 0.7617 0.3062 0.7513 0.074 Uiso 1 1 calc R
H4C H 0.8280 0.2897 0.9518 0.074 Uiso 1 1 calc R
H8 H 1.155(4) 0.333(2) 1.433(5) 0.032(12) Uiso 1 1 d .
H6 H 1.302(4) 0.338(2) 0.888(5) 0.031(13) Uiso 1 1 d .
H5 H 0.914(4) 0.389(2) 0.825(4) 0.024(10) Uiso 1 1 d .
H7 H 1.513(5) 0.426(2) 1.370(6) 0.047(14) Uiso 1 1 d .

loop_
_atom_site_aniso_label
_atom_site_aniso_U_11
_atom_site_aniso_U_22
_atom_site_aniso_U_33
_atom_site_aniso_U_23
_atom_site_aniso_U_13
_atom_site_aniso_U_12
La1 0.01880(11) 0.01215(13) 0.01388(12) -0.00042(6) 0.00473(8) 0.00084(6)
Cl1 0.0220(3) 0.0205(4) 0.0194(4) 0.0034(3) 0.0085(3) 0.0024(3)
Cl2 0.0255(4) 0.0186(4) 0.0218(4) -0.0050(3) 0.0012(3) 0.0013(3)
Cl3 0.0428(4) 0.0137(4) 0.0224(4) 0.0004(3) 0.0103(3) 0.0024(3)
O1 0.0255(12) 0.0329(14) 0.0334(14) -0.0180(13) -0.0044(11) 0.0086(10)
O2 0.0466(14) 0.0186(13) 0.0250(12) 0.0071(12) 0.0202(11) 0.0110(11)
O3 0.0279(12) 0.0197(13) 0.0245(12) -0.0067(12) 0.0126(9) -0.0046(10)
O4 0.0274(12) 0.0142(12) 0.0232(12) 0.0010(11) 0.0008(10) 0.0003(10)
C1 0.0288(18) 0.040(2) 0.049(2) -0.014(2) -0.0025(17) 0.0147(16)
C2 0.047(2) 0.029(2) 0.0215(17) -0.0002(15) 0.0182(16) 0.0121(15)
C3 0.0340(19) 0.034(2) 0.044(2) -0.0053(17) 0.0237(17) -0.0103(14)
C4 0.0340(19) 0.032(2) 0.068(3) 0.008(2) -0.0031(18) -0.0122(17)

loop_
_atom_type_symbol
_atom_type_description
_atom_type_scat_dispersion_real
_atom_type_scat_dispersion_imag
_atom_type_scat_source
C C 0.0033 0.0016 'International Tables Vol C Tables 4.2.6.8 and 6.1.1.4'
H H 0.0000 0.0000 'International Tables Vol C Tables 4.2.6.8 and 6.1.1.4'
O O 0.0106 0.0060 'International Tables Vol C Tables 4.2.6.8 and 6.1.1.4'
Cl Cl 0.1484 0.1585 'International Tables Vol C Tables 4.2.6.8 and 6.1.1.4'
La La -0.2871 2.4523 'International Tables Vol C Tables 4.2.6.8 and 6.1.1.4'

loop_
_geom_angle_atom_site_label_1
_geom_angle_atom_site_label_2
_geom_angle_atom_site_label_3
_geom_angle
_geom_angle_site_symmetry_3
O2 La1 O1 88.57(9) .
O2 La1 O3 140.65(8) .
O1 La1 O3 71.79(9) .
O2 La1 O4 106.70(9) .
O1 La1 O4 142.87(8) .
O3 La1 O4 75.39(8) .
O2 La1 Cl3 70.05(6) .
O1 La1 Cl3 78.31(6) .
O3 La1 Cl3 72.69(6) .
O4 La1 Cl3 75.76(6) .
O2 La1 Cl2 79.58(7) .
O1 La1 Cl2 69.22(6) .
O3 La1 Cl2 121.33(6) .
O4 La1 Cl2 145.70(6) .
Cl3 La1 Cl2 135.68(3) .
O2 La1 Cl1 144.73(6) .
O1 La1 Cl1 109.76(7) .
O3 La1 Cl1 74.61(6) .
O4 La1 Cl1 77.00(7) .
Cl3 La1 Cl1 141.60(3) .
Cl2 La1 Cl1 79.39(5) .
O2 La1 Cl1 74.53(6) 3_767
O1 La1 Cl1 146.19(7) 3_767
O3 La1 Cl1 137.88(6) 3_767
O4 La1 Cl1 70.87(6) 3_767
Cl3 La1 Cl1 120.65(3) 3_767
Cl2 La1 Cl1 78.91(3) 3_767
Cl1 La1 Cl1 73.86(3) 3_767
La1 Cl1 La1 106.14(3) 3_767
C1 O1 La1 132.2(2) .
C1 O1 H7 110(3) .
La1 O1 H7 117(3) .
C2 O2 La1 131.1(2) .
C2 O2 H8 108(3) .
La1 O2 H8 119(3) .
C3 O3 La1 133.8(2) .
C3 O3 H6 111(3) .
La1 O3 H6 115(3) .
C4 O4 La1 133.7(2) .
C4 O4 H5 109(3) .
La1 O4 H5 109(3) .
O1 C1 H1A 109.5 .
O1 C1 H1B 109.5 .
H1A C1 H1B 109.5 .
O1 C1 H1C 109.5 .
H1A C1 H1C 109.5 .
H1B C1 H1C 109.5 .
O2 C2 H2A 109.5 .
O2 C2 H2B 109.5 .
H2A C2 H2B 109.5 .
O2 C2 H2C 109.5 .
H2A C2 H2C 109.5 .
H2B C2 H2C 109.5 .
O3 C3 H3A 109.5 .
O3 C3 H3B 109.5 .
H3A C3 H3B 109.5 .
O3 C3 H3C 109.5 .
H3A C3 H3C 109.5 .
H3B C3 H3C 109.5 .
O4 C4 H4A 109.5 .
O4 C4 H4B 109.5 .
H4A C4 H4B 109.5 .
O4 C4 H4C 109.5 .
H4A C4 H4C 109.5 .
H4B C4 H4C 109.5 .

loop_
_geom_bond_atom_site_label_1
_geom_bond_atom_site_label_2
_geom_bond_distance
_geom_bond_site_symmetry_2
La1 O2 2.507(3) .
La1 O1 2.532(3) .
La1 O3 2.541(2) .
La1 O4 2.555(2) .
La1 Cl3 2.8643(18) .
La1 Cl2 2.8664(14) .
La1 Cl1 2.8770(14) .
La1 Cl1 2.9440(16) 3_767
Cl1 La1 2.9440(16) 3_767
O1 C1 1.438(4) .
O1 H7 0.73(4) .
O2 C2 1.441(4) .
O2 H8 0.73(4) .
O3 C3 1.434(4) .
O3 H6 0.70(4) .
O4 C4 1.417(4) .
O4 H5 0.73(4) .
C1 H1A 0.9800 .
C1 H1B 0.9800 .
C1 H1C 0.9800 .
C2 H2A 0.9800 .
C2 H2B 0.9800 .
C2 H2C 0.9800 .
C3 H3A 0.9800 .
C3 H3B 0.9800 .
C3 H3C 0.9800 .
C4 H4A 0.9800 .
C4 H4B 0.9800 .
C4 H4C 0.9800 .
